data_4346020
loop_
_publ_author_name
'Luan, Fang'
'Liu, Tianqi'
'Yan, Pengfei'
'Zou, Xiaoyan'
'Li, Yuxin'
'Li, Guangming'

_publ_section_title
;
 Single-molecule magnet of a tetranuclear dysprosium complex disturbed by
 a salen-type ligand and chloride counterions.
;
_journal_issue 7
_journal_name_full 'Inorganic chemistry'
_journal_page_first 3485
_journal_page_last 3490
_journal_paper_doi 10.1021/acs.inorgchem.5b00061
_journal_volume 54
_journal_year 2015
_chemical_formula_moiety ' 2(C88 H100 Cl2 Dy4 N8 O18), 3(C2 H6 O), 0.5(O2), 2(Cl), 2(O)  '
_chemical_formula_sum 'C182 H218 Cl6 Dy8 N16 O42'
_chemical_formula_weight 4814.44
_space_group_IT_number 14
_space_group_name_Hall '-P 2ybc'
_space_group_name_H-M_alt 'P 1 21/c 1'
_symmetry_cell_setting monoclinic
_symmetry_space_group_name_Hall '-P 2ybc'
_symmetry_space_group_name_H-M 'P 1 21/c 1'
_atom_sites_solution_hydrogens geom
_atom_sites_solution_primary direct
_atom_sites_solution_secondary difmap
_audit_creation_method SHELXL-97
_cell_angle_alpha 90.00
_cell_angle_beta 132.218(2)
_cell_angle_gamma 90.00
_cell_formula_units_Z 1
_cell_length_a 18.4659(5)
_cell_length_b 16.3855(4)
_cell_length_c 25.4416(7)
_cell_measurement_temperature 293(2)
_cell_volume 5701.0(3)
_computing_cell_refinement 'Bruker FRAMBO'
_computing_data_collection 'Bruker FRAMBO'
_computing_data_reduction 'Bruker SHELXTL'
_computing_molecular_graphics 'Bruker SHELXTL'
_computing_publication_material 'Bruker SHELXTL'
_computing_structure_refinement 'SHELXL-97 (Sheldrick, 1997)'
_computing_structure_solution 'Bruker SHELXTL'
_diffrn_ambient_temperature 293(2)
_diffrn_measured_fraction_theta_full 0.998
_diffrn_measured_fraction_theta_max 0.998
_diffrn_radiation_monochromator graphite
_diffrn_radiation_source 'fine-focus sealed tube'
_diffrn_radiation_type MoK\a
_diffrn_radiation_wavelength 0.71073
_diffrn_reflns_av_R_equivalents 0.0444
_diffrn_reflns_av_sigmaI/netI 0.0725
_diffrn_reflns_limit_h_max 20
_diffrn_reflns_limit_h_min -21
_diffrn_reflns_limit_k_max 18
_diffrn_reflns_limit_k_min -19
_diffrn_reflns_limit_l_max 30
_diffrn_reflns_limit_l_min -18
_diffrn_reflns_number 25349
_diffrn_reflns_theta_full 25.00
_diffrn_reflns_theta_max 25.00
_diffrn_reflns_theta_min 2.90
_exptl_absorpt_coefficient_mu 2.722
_exptl_absorpt_correction_T_max 0.613
_exptl_absorpt_correction_T_min 0.540
_exptl_absorpt_correction_type multi-scan
_exptl_absorpt_process_details sadabs(Sheldrick,1996)
_exptl_crystal_colour colorless
_exptl_crystal_density_diffrn 1.402
_exptl_crystal_density_method 'not measured'
_exptl_crystal_description block
_exptl_crystal_F_000 2388
_exptl_crystal_size_max 0.23
_exptl_crystal_size_mid 0.21
_exptl_crystal_size_min 0.18
_refine_diff_density_max 2.492
_refine_diff_density_min -1.211
_refine_diff_density_rms 0.167
_refine_ls_extinction_method none
_refine_ls_goodness_of_fit_ref 1.058
_refine_ls_hydrogen_treatment constr
_refine_ls_matrix_type full
_refine_ls_number_parameters 592
_refine_ls_number_reflns 10036
_refine_ls_number_restraints 6
_refine_ls_restrained_S_all 1.066
_refine_ls_R_factor_all 0.0895
_refine_ls_R_factor_gt 0.0529
_refine_ls_shift/su_max 0.002
_refine_ls_shift/su_mean 0.000
_refine_ls_structure_factor_coef Fsqd
_refine_ls_weighting_details 'calc w=1/[\s^2^(Fo^2^)+(0.0828P)^2^+26.7060P] where P=(Fo^2^+2Fc^2^)/3'
_refine_ls_weighting_scheme calc
_refine_ls_wR_factor_gt 0.1534
_refine_ls_wR_factor_ref 0.1752
_reflns_number_gt 6814
_reflns_number_total 10036
_reflns_threshold_expression >2sigma(I)
_cod_data_source_file ic5b00061_si_002.cif
_cod_data_source_block lf1
_cod_original_sg_symbol_Hall '-P 2ybc '
_cod_original_sg_symbol_H-M 'P 21/c '
_cod_database_code 4346020

loop_
_symmetry_equiv_pos_as_xyz
'x, y, z'
'-x, y+1/2, -z+1/2'
'-x, -y, -z'
'x, -y-1/2, z-1/2'

loop_
_atom_site_label
_atom_site_type_symbol
_atom_site_fract_x
_atom_site_fract_y
_atom_site_fract_z
_atom_site_U_iso_or_equiv
_atom_site_adp_type
_atom_site_occupancy
_atom_site_symmetry_multiplicity
_atom_site_calc_flag
_atom_site_refinement_flags
Dy1 Dy 0.59645(2) -0.53800(2) 0.001064(16) 0.02885(9) Uani 1 1 d .
Dy2 Dy 0.35417(2) -0.55065(2) -0.164087(16) 0.03339(10) Uani 1 1 d .
Cl1 Cl 0.2719(2) -0.4031(3) -0.21563(15) 0.1077(12) Uani 1 1 d .
O1 O 0.4664(3) -0.6315(3) -0.0625(2) 0.0362(13) Uani 1 1 d .
O2 O 0.2878(3) -0.6879(3) -0.1535(3) 0.0426(15) Uani 1 1 d .
O3 O 0.5175(3) -0.5428(3) -0.1170(2) 0.0366(14) Uani 1 1 d .
O4 O 0.3843(4) -0.4933(4) -0.2455(3) 0.0510(17) Uani 1 1 d .
O5 O 0.2212(3) -0.5901(3) -0.2760(2) 0.0443(16) Uani 1 1 d .
O6 O 0.3801(3) -0.6741(3) -0.2138(3) 0.0475(17) Uani 1 1 d .
O7 O 0.2831(3) -0.5243(3) -0.1113(2) 0.0341(13) Uani 1 1 d .
O8 O 0.3381(3) -0.5932(3) 0.0035(2) 0.0401(14) Uani 1 1 d .
O9 O 0.4514(3) -0.4609(3) -0.0654(2) 0.0307(13) Uani 1 1 d .
H91 H 0.4959 -0.4268 -0.0514 0.037 Uiso 1 1 d R
N1 N 0.6658(4) -0.6693(4) 0.0576(3) 0.0387(18) Uani 1 1 d .
N2 N 0.7179(4) -0.5902(4) -0.0038(3) 0.0395(17) Uani 1 1 d .
N3 N 0.0350(4) -0.5673(4) -0.3868(3) 0.047(2) Uani 1 1 d .
H311 H 0.0797 -0.5530 -0.3404 0.057 Uiso 1 1 d R
N4 N -0.0080(4) -0.5178(5) -0.3017(3) 0.049(2) Uani 1 1 d .
C1 C 0.4514(5) -0.7010(4) -0.0440(4) 0.035(2) Uani 1 1 d .
C2 C 0.3535(5) -0.7321(5) -0.0916(4) 0.044(2) Uani 1 1 d .
C3 C 0.3299(6) -0.8043(6) -0.0765(5) 0.071(3) Uani 1 1 d .
H3 H 0.2663 -0.8244 -0.1077 0.085 Uiso 1 1 calc R
C4 C 0.4043(7) -0.8454(6) -0.0137(6) 0.086(4) Uani 1 1 d .
H4 H 0.3894 -0.8918 -0.0016 0.104 Uiso 1 1 calc R
C5 C 0.4994(6) -0.8181(6) 0.0307(5) 0.072(3) Uani 1 1 d .
H5 H 0.5480 -0.8481 0.0712 0.087 Uiso 1 1 calc R
C6 C 0.5248(5) -0.7467(5) 0.0165(4) 0.044(2) Uani 1 1 d .
C7 C 0.6280(5) -0.7304(5) 0.0601(4) 0.048(3) Uani 1 1 d .
H7 H 0.6708 -0.7698 0.0936 0.057 Uiso 1 1 calc R
C8 C 0.7719(5) -0.6651(6) 0.0987(4) 0.057(3) Uani 1 1 d .
H8 H 0.7928 -0.6149 0.1265 0.068 Uiso 1 1 calc R
C9 C 0.8387(6) -0.7295(6) 0.1532(5) 0.059(3) Uani 1 1 d .
H9A H 0.8291 -0.7330 0.1862 0.071 Uiso 1 1 calc R
H9B H 0.8213 -0.7819 0.1296 0.071 Uiso 1 1 calc R
C10 C 0.9442(6) -0.7127(7) 0.1937(5) 0.081(4) Uani 1 1 d .
H10A H 0.9658 -0.6678 0.2262 0.098 Uiso 1 1 calc R
H10B H 0.9824 -0.7604 0.2217 0.098 Uiso 1 1 calc R
C11 C 0.9630(7) -0.6924(8) 0.1479(5) 0.086(4) Uani 1 1 d .
H11A H 0.9590 -0.7422 0.1253 0.103 Uiso 1 1 calc R
H11B H 1.0294 -0.6722 0.1773 0.103 Uiso 1 1 calc R
C12 C 0.8945(5) -0.6298(6) 0.0904(4) 0.059(3) Uani 1 1 d .
H12A H 0.9108 -0.5760 0.1115 0.071 Uiso 1 1 calc R
H12B H 0.9028 -0.6294 0.0566 0.071 Uiso 1 1 calc R
C13 C 0.7897(5) -0.6491(6) 0.0524(4) 0.058(3) Uani 1 1 d .
H13 H 0.7757 -0.7006 0.0275 0.070 Uiso 1 1 calc R
C14 C 0.7176(5) -0.5785(6) -0.0529(4) 0.052(3) Uani 1 1 d .
H14 H 0.7708 -0.5993 -0.0454 0.062 Uiso 1 1 calc R
C15 C 0.6445(5) -0.5367(5) -0.1194(4) 0.048(2) Uani 1 1 d .
C16 C 0.6677(6) -0.5120(7) -0.1600(5) 0.066(3) Uani 1 1 d .
H16 H 0.7310 -0.5201 -0.1413 0.079 Uiso 1 1 calc R
C17 C 0.6014(6) -0.4769(7) -0.2250(5) 0.073(3) Uani 1 1 d .
H17 H 0.6216 -0.4585 -0.2480 0.087 Uiso 1 1 calc R
C18 C 0.5039(6) -0.4679(6) -0.2581(5) 0.068(3) Uani 1 1 d .
H18 H 0.4579 -0.4459 -0.3034 0.082 Uiso 1 1 calc R
C19 C 0.4779(5) -0.4935(5) -0.2200(4) 0.044(2) Uani 1 1 d .
C20 C 0.5475(5) -0.5242(5) -0.1499(4) 0.039(2) Uani 1 1 d .
C21 C 0.3095(6) -0.4639(6) -0.3180(4) 0.063(3) Uani 1 1 d .
H21A H 0.3277 -0.4111 -0.3221 0.095 Uiso 1 1 calc R
H21B H 0.2481 -0.4600 -0.3298 0.095 Uiso 1 1 calc R
H21C H 0.3033 -0.5012 -0.3499 0.095 Uiso 1 1 calc R
C22 C 0.1921(5) -0.7216(5) -0.2035(4) 0.055(3) Uani 1 1 d .
H22A H 0.1946 -0.7725 -0.2209 0.083 Uiso 1 1 calc R
H22B H 0.1501 -0.6843 -0.2424 0.083 Uiso 1 1 calc R
H22C H 0.1671 -0.7305 -0.1809 0.083 Uiso 1 1 calc R
C23 C 0.2149(5) -0.6533(5) -0.3116(4) 0.042(2) Uani 1 1 d .
C24 C 0.2994(5) -0.7020(5) -0.2791(4) 0.047(2) Uani 1 1 d .
C25 C 0.2934(6) -0.7696(6) -0.3134(5) 0.062(3) Uani 1 1 d .
H25 H 0.3493 -0.8005 -0.2920 0.074 Uiso 1 1 calc R
C26 C 0.2066(7) -0.7929(6) -0.3789(5) 0.075(4) Uani 1 1 d .
H26 H 0.2042 -0.8396 -0.4008 0.090 Uiso 1 1 calc R
C27 C 0.1232(7) -0.7469(6) -0.4117(5) 0.069(3) Uani 1 1 d .
H27 H 0.0645 -0.7627 -0.4558 0.083 Uiso 1 1 calc R
C28 C 0.1269(5) -0.6763(5) -0.3786(4) 0.046(2) Uani 1 1 d .
C29 C 0.0387(5) -0.6326(5) -0.4117(4) 0.048(3) Uani 1 1 d .
H29 H -0.0193 -0.6530 -0.4539 0.058 Uiso 1 1 calc R
C30 C -0.0544(5) -0.5201(5) -0.4166(4) 0.047(2) Uani 1 1 d .
H30 H -0.1067 -0.5585 -0.4329 0.056 Uiso 1 1 calc R
C31 C -0.0867(6) -0.4699(6) -0.4801(4) 0.061(3) Uani 1 1 d .
H31A H -0.0335 -0.4348 -0.4653 0.074 Uiso 1 1 calc R
H31B H -0.1025 -0.5063 -0.5166 0.074 Uiso 1 1 calc R
C32 C -0.1755(6) -0.4184(7) -0.5098(5) 0.070(3) Uani 1 1 d .
H32A H -0.2304 -0.4537 -0.5283 0.084 Uiso 1 1 calc R
H32B H -0.1934 -0.3850 -0.5485 0.084 Uiso 1 1 calc R
C33 C -0.1531(7) -0.3635(6) -0.4518(5) 0.073(3) Uani 1 1 d .
H33A H -0.1016 -0.3255 -0.4360 0.087 Uiso 1 1 calc R
H33B H -0.2109 -0.3321 -0.4711 0.087 Uiso 1 1 calc R
C34 C -0.1213(6) -0.4130(7) -0.3887(4) 0.064(3) Uani 1 1 d .
H34A H -0.1750 -0.4474 -0.4035 0.077 Uiso 1 1 calc R
H34B H -0.1052 -0.3762 -0.3522 0.077 Uiso 1 1 calc R
C35 C -0.0327(5) -0.4661(6) -0.3580(4) 0.050(3) Uani 1 1 d .
H35 H 0.0232 -0.4308 -0.3388 0.060 Uiso 1 1 calc R
C36 C 0.0785(5) -0.5150(5) -0.2420(4) 0.041(2) Uani 1 1 d .
H36 H 0.1233 -0.4814 -0.2372 0.049 Uiso 1 1 calc R
C37 C 0.1120(5) -0.5613(5) -0.1803(4) 0.038(2) Uani 1 1 d .
C38 C 0.0453(5) -0.6024(6) -0.1808(4) 0.051(3) Uani 1 1 d .
H38 H -0.0207 -0.6025 -0.2219 0.062 Uiso 1 1 calc R
C39 C 0.0752(6) -0.6419(6) -0.1225(5) 0.063(3) Uani 1 1 d .
H39 H 0.0296 -0.6707 -0.1249 0.075 Uiso 1 1 calc R
C40 C 0.1715(6) -0.6408(6) -0.0595(5) 0.058(3) Uani 1 1 d .
H40 H 0.1903 -0.6665 -0.0193 0.069 Uiso 1 1 calc R
C41 C 0.2390(5) -0.6010(5) -0.0570(4) 0.039(2) Uani 1 1 d .
C42 C 0.2114(5) -0.5615(4) -0.1169(4) 0.037(2) Uani 1 1 d .
C43 C 0.3793(6) -0.6495(5) 0.0609(4) 0.052(3) Uani 1 1 d .
H43A H 0.3484 -0.6421 0.0793 0.078 Uiso 1 1 calc R
H43B H 0.4482 -0.6395 0.0978 0.078 Uiso 1 1 calc R
H43C H 0.3689 -0.7044 0.0438 0.078 Uiso 1 1 calc R
C44 C 0.4658(6) -0.7252(6) -0.1743(5) 0.065(3) Uani 1 1 d .
H44A H 0.4509 -0.7777 -0.1668 0.098 Uiso 1 1 calc R
H44B H 0.5177 -0.7003 -0.1293 0.098 Uiso 1 1 calc R
H44C H 0.4857 -0.7316 -0.2005 0.098 Uiso 1 1 calc R
O10 O -0.3645(11) -0.6359(13) -0.5836(8) 0.134(7) Uiso 0.50 1 d PD
H10 H -0.3097 -0.6335 -0.5699 0.200 Uiso 0.50 1 calc PR
C45 C -0.3611(14) -0.6107(15) -0.5333(10) 0.093(8) Uiso 0.50 1 d PD
H45A H -0.3608 -0.6577 -0.5101 0.112 Uiso 0.50 1 calc PR
H45B H -0.3003 -0.5814 -0.4983 0.112 Uiso 0.50 1 calc PR
C46 C -0.4231(16) -0.5702(15) -0.5524(12) 0.090(8) Uiso 0.50 1 d P
H46A H -0.4198 -0.5206 -0.5708 0.135 Uiso 0.50 1 calc PR
H46B H -0.4192 -0.5577 -0.5137 0.135 Uiso 0.50 1 calc PR
H46C H -0.4838 -0.5974 -0.5892 0.135 Uiso 0.50 1 calc PR
Cl2 Cl 0.1863(4) -0.2890(4) -0.4471(2) 0.100(2) Uani 0.50 1 d P
O13 O -0.002(3) -0.532(2) -0.014(2) 0.121(14) Uiso 0.25 1 d P
O14 O 0.103(3) -0.288(3) -0.377(2) 0.136(15) Uiso 0.25 1 d P
O11 O 0.5079(11) -0.694(2) -0.2940(14) 0.127(14) Uiso 0.25 1 d PD
H99 H 0.4558 -0.6624 -0.3356 0.152 Uiso 0.25 1 d PRD
C47 C 0.6278(12) -0.686(3) -0.2893(13) 0.089(15) Uiso 0.25 1 d PD
H47A H 0.6917 -0.7092 -0.2610 0.134 Uiso 0.25 1 calc PR
H47B H 0.6334 -0.6272 -0.2844 0.134 Uiso 0.25 1 calc PR
H47C H 0.5897 -0.6999 -0.3382 0.134 Uiso 0.25 1 calc PR
C48 C 0.5909(14) -0.709(3) -0.2711(16) 0.104(18) Uiso 0.25 1 d PD
H48A H 0.6353 -0.6959 -0.2209 0.125 Uiso 0.25 1 calc PR
H48B H 0.5929 -0.7681 -0.2736 0.125 Uiso 0.25 1 calc PR
O12 O -0.237(3) -0.520(3) -0.287(3) 0.18(2) Uiso 0.25 1 d P

loop_
_atom_site_aniso_label
_atom_site_aniso_U_11
_atom_site_aniso_U_22
_atom_site_aniso_U_33
_atom_site_aniso_U_23
_atom_site_aniso_U_13
_atom_site_aniso_U_12
Dy1 0.02122(12) 0.03405(18) 0.02366(13) 0.00003(13) 0.01197(10) 0.00021(13)
Dy2 0.02339(13) 0.0414(2) 0.02369(14) -0.00208(14) 0.01105(11) 0.00040(14)
Cl1 0.0873(15) 0.166(3) 0.0598(14) 0.0186(17) 0.0453(12) 0.043(2)
O1 0.0285(19) 0.033(3) 0.038(2) -0.006(2) 0.0182(17) -0.002(2)
O2 0.028(2) 0.042(3) 0.042(3) -0.003(2) 0.0168(19) -0.007(2)
O3 0.0324(19) 0.050(3) 0.0251(19) 0.001(2) 0.0185(16) -0.004(2)
O4 0.042(2) 0.071(4) 0.030(2) 0.010(3) 0.0204(19) 0.008(3)
O5 0.033(2) 0.050(3) 0.029(2) -0.003(2) 0.0124(19) 0.002(2)
O6 0.029(2) 0.054(3) 0.038(3) -0.003(2) 0.0138(19) 0.007(2)
O7 0.0256(18) 0.036(3) 0.035(2) 0.000(2) 0.0179(16) -0.006(2)
O8 0.037(2) 0.042(3) 0.035(2) 0.006(2) 0.0214(18) -0.007(2)
O9 0.0243(18) 0.033(3) 0.0244(19) -0.0020(19) 0.0123(15) -0.0012(19)
N1 0.028(2) 0.039(3) 0.037(3) 0.003(3) 0.017(2) 0.002(3)
N2 0.029(2) 0.053(4) 0.036(3) -0.001(3) 0.021(2) 0.002(3)
N3 0.037(3) 0.059(4) 0.028(3) 0.000(3) 0.014(2) 0.006(3)
N4 0.036(3) 0.068(5) 0.030(3) -0.002(3) 0.016(2) -0.006(3)
C1 0.039(3) 0.027(4) 0.038(3) -0.003(3) 0.024(3) -0.003(3)
C2 0.037(3) 0.034(4) 0.058(4) -0.007(3) 0.030(3) -0.006(3)
C3 0.057(4) 0.060(6) 0.075(6) 0.008(5) 0.036(4) -0.022(5)
C4 0.060(5) 0.068(6) 0.097(7) 0.037(5) 0.039(5) -0.012(5)
C5 0.058(5) 0.057(6) 0.076(6) 0.028(5) 0.035(4) 0.001(5)
C6 0.046(3) 0.037(4) 0.044(4) 0.004(3) 0.029(3) -0.001(3)
C7 0.035(3) 0.044(5) 0.041(4) 0.009(4) 0.015(3) 0.011(4)
C8 0.036(4) 0.059(5) 0.048(4) 0.016(4) 0.017(3) 0.001(4)
C9 0.043(4) 0.064(6) 0.053(5) 0.008(4) 0.025(3) 0.018(4)
C10 0.046(5) 0.089(7) 0.064(6) 0.024(6) 0.018(4) 0.022(5)
C11 0.048(4) 0.112(9) 0.074(6) 0.030(6) 0.032(4) 0.037(5)
C12 0.035(4) 0.077(6) 0.046(4) 0.001(4) 0.020(3) 0.007(4)
C13 0.041(3) 0.082(6) 0.051(4) 0.019(4) 0.030(3) 0.024(4)
C14 0.030(3) 0.068(6) 0.046(4) 0.010(4) 0.021(3) 0.015(4)
C15 0.040(3) 0.060(5) 0.049(4) -0.004(4) 0.032(3) -0.006(4)
C16 0.053(4) 0.095(7) 0.061(4) 0.016(5) 0.043(3) 0.008(5)
C17 0.068(4) 0.101(8) 0.067(5) 0.015(5) 0.053(3) 0.002(5)
C18 0.080(4) 0.081(7) 0.063(4) 0.021(5) 0.056(3) 0.005(5)
C19 0.039(3) 0.056(5) 0.031(3) -0.001(4) 0.021(3) -0.003(4)
C20 0.027(3) 0.046(4) 0.032(3) -0.001(3) 0.016(3) -0.002(3)
C21 0.045(4) 0.087(7) 0.030(4) 0.013(4) 0.014(3) 0.010(5)
C22 0.029(3) 0.058(5) 0.049(4) -0.014(4) 0.014(3) -0.012(4)
C23 0.047(3) 0.036(4) 0.035(3) -0.006(3) 0.024(3) 0.000(3)
C24 0.038(3) 0.055(5) 0.041(4) -0.010(4) 0.023(3) 0.005(4)
C25 0.059(4) 0.048(5) 0.068(5) -0.007(4) 0.038(4) 0.011(4)
C26 0.072(5) 0.055(6) 0.069(5) -0.028(5) 0.035(5) 0.000(5)
C27 0.063(5) 0.068(6) 0.044(5) -0.020(4) 0.024(4) 0.000(5)
C28 0.045(3) 0.050(5) 0.037(3) -0.008(4) 0.025(3) -0.002(4)
C29 0.037(4) 0.051(5) 0.035(4) -0.016(4) 0.015(3) -0.008(4)
C30 0.026(3) 0.058(5) 0.032(4) -0.007(4) 0.010(3) 0.002(4)
C31 0.048(4) 0.075(6) 0.041(4) 0.007(4) 0.022(3) 0.011(5)
C32 0.058(5) 0.082(7) 0.051(5) 0.024(5) 0.028(4) 0.025(5)
C33 0.050(4) 0.073(6) 0.067(6) 0.001(5) 0.028(4) 0.015(5)
C34 0.040(4) 0.092(7) 0.042(4) 0.001(5) 0.021(3) 0.017(5)
C35 0.027(3) 0.068(6) 0.037(4) -0.005(4) 0.014(3) 0.001(4)
C36 0.031(3) 0.047(4) 0.040(3) -0.015(3) 0.021(3) -0.005(3)
C37 0.030(3) 0.048(4) 0.036(3) -0.004(3) 0.021(2) -0.004(3)
C38 0.031(3) 0.070(6) 0.043(4) -0.011(4) 0.021(3) -0.007(4)
C39 0.045(4) 0.073(6) 0.067(5) -0.001(5) 0.036(3) -0.020(4)
C40 0.045(4) 0.063(6) 0.054(4) 0.007(4) 0.029(3) -0.012(4)
C41 0.040(3) 0.046(4) 0.033(3) 0.001(3) 0.024(3) -0.006(3)
C42 0.032(3) 0.033(4) 0.039(3) -0.005(3) 0.021(3) -0.004(3)
C43 0.051(4) 0.052(5) 0.044(4) 0.012(4) 0.028(3) -0.002(4)
C44 0.045(4) 0.076(6) 0.049(5) -0.009(5) 0.021(4) 0.019(4)
Cl2 0.062(3) 0.126(4) 0.024(2) 0.022(2) -0.007(2) -0.059(3)

loop_
_atom_type_symbol
_atom_type_description
_atom_type_scat_dispersion_real
_atom_type_scat_dispersion_imag
_atom_type_scat_source
C C 0.0030 0.0020 'International Tables Vol C Tables 4.2.6.8 and 6.1.1.4'
H H 0.0000 0.0000 'International Tables Vol C Tables 4.2.6.8 and 6.1.1.4'
Cl Cl 0.1480 0.1590 'International Tables Vol C Tables 4.2.6.8 and 6.1.1.4'
Dy Dy -0.1890 4.4100 'International Tables Vol C Tables 4.2.6.8 and 6.1.1.4'
N N 0.0060 0.0030 'International Tables Vol C Tables 4.2.6.8 and 6.1.1.4'
O O 0.0110 0.0060 'International Tables Vol C Tables 4.2.6.8 and 6.1.1.4'

loop_
_geom_angle_atom_site_label_1
_geom_angle_atom_site_label_2
_geom_angle_atom_site_label_3
_geom_angle
_geom_angle_site_symmetry_1
_geom_angle_site_symmetry_3
O3 Dy1 O9 135.50(16) . 3_645
O3 Dy1 O7 147.16(18) . 3_645
O9 Dy1 O7 70.37(17) 3_645 3_645
O3 Dy1 O1 67.68(19) . .
O9 Dy1 O1 77.44(18) 3_645 .
O7 Dy1 O1 144.97(19) 3_645 .
O3 Dy1 O9 70.30(18) . .
O9 Dy1 O9 73.88(18) 3_645 .
O7 Dy1 O9 109.46(16) 3_645 .
O1 Dy1 O9 73.26(16) . .
O3 Dy1 N1 111.4(2) . .
O9 Dy1 N1 82.8(2) 3_645 .
O7 Dy1 N1 88.76(17) 3_645 .
O1 Dy1 N1 73.56(17) . .
O9 Dy1 N1 142.72(19) . .
O3 Dy1 N2 73.96(18) . .
O9 Dy1 N2 144.77(18) 3_645 .
O7 Dy1 N2 92.69(18) 3_645 .
O1 Dy1 N2 106.37(19) . .
O9 Dy1 N2 141.3(2) . .
N1 Dy1 N2 65.7(2) . .
O3 Dy1 O8 82.58(17) . 3_645
O9 Dy1 O8 117.56(17) 3_645 3_645
O7 Dy1 O8 65.29(17) 3_645 3_645
O1 Dy1 O8 146.08(15) . 3_645
O9 Dy1 O8 81.84(16) . 3_645
N1 Dy1 O8 135.27(18) . 3_645
N2 Dy1 O8 79.2(2) . 3_645
O3 Dy1 Dy2 42.04(13) . .
O9 Dy1 Dy2 93.46(9) 3_645 .
O7 Dy1 Dy2 151.24(12) 3_645 .
O1 Dy1 Dy2 41.40(11) . .
O9 Dy1 Dy2 41.94(11) . .
N1 Dy1 Dy2 113.35(13) . .
N2 Dy1 Dy2 112.71(13) . .
O8 Dy1 Dy2 105.09(10) 3_645 .
O3 Dy1 Dy1 103.35(13) . 3_645
O9 Dy1 Dy1 37.23(10) 3_645 3_645
O7 Dy1 Dy1 90.06(13) 3_645 3_645
O1 Dy1 Dy1 71.55(13) . 3_645
O9 Dy1 Dy1 36.65(13) . 3_645
N1 Dy1 Dy1 115.03(17) . 3_645
N2 Dy1 Dy1 177.18(13) . 3_645
O8 Dy1 Dy1 101.42(13) 3_645 3_645
Dy2 Dy1 Dy1 64.473(10) . 3_645
O3 Dy1 Dy2 153.86(13) . 3_645
O9 Dy1 Dy2 34.71(10) 3_645 3_645
O7 Dy1 Dy2 37.24(13) 3_645 3_645
O1 Dy1 Dy2 112.16(15) . 3_645
O9 Dy1 Dy2 84.45(12) . 3_645
N1 Dy1 Dy2 92.71(16) . 3_645
N2 Dy1 Dy2 127.69(13) . 3_645
O8 Dy1 Dy2 87.37(13) 3_645 3_645
Dy2 Dy1 Dy2 119.603(11) . 3_645
Dy1 Dy1 Dy2 55.129(10) 3_645 3_645
O3 Dy1 H91 73.2 . .
O9 Dy1 H91 82.7 3_645 .
O7 Dy1 H91 95.6 3_645 .
O1 Dy1 H91 93.7 . .
O9 Dy1 H91 21.0 . .
N1 Dy1 H91 162.5 . .
N2 Dy1 H91 130.8 . .
O8 Dy1 H91 61.1 3_645 .
Dy2 Dy1 H91 57.9 . .
Dy1 Dy1 H91 48.2 3_645 .
Dy2 Dy1 H91 80.8 3_645 .
O5 Dy2 O1 129.02(18) . .
O5 Dy2 O9 156.14(17) . .
O1 Dy2 O9 72.82(16) . .
O5 Dy2 O3 125.6(2) . .
O1 Dy2 O3 66.13(18) . .
O9 Dy2 O3 68.46(17) . .
O5 Dy2 O7 102.07(19) . .
O1 Dy2 O7 84.18(17) . .
O9 Dy2 O7 67.43(16) . .
O3 Dy2 O7 132.27(15) . .
O5 Dy2 O6 64.24(17) . .
O1 Dy2 O6 77.42(17) . .
O9 Dy2 O6 137.97(15) . .
O3 Dy2 O6 72.68(17) . .
O7 Dy2 O6 137.91(18) . .
O5 Dy2 O4 74.89(19) . .
O1 Dy2 O4 124.46(18) . .
O9 Dy2 O4 101.58(18) . .
O3 Dy2 O4 61.03(16) . .
O7 Dy2 O4 146.20(17) . .
O6 Dy2 O4 72.00(19) . .
O5 Dy2 O2 72.68(18) . .
O1 Dy2 O2 62.50(15) . .
O9 Dy2 O2 119.31(17) . .
O3 Dy2 O2 120.50(16) . .
O7 Dy2 O2 69.12(17) . .
O6 Dy2 O2 68.80(19) . .
O4 Dy2 O2 136.96(18) . .
O5 Dy2 Cl1 82.15(15) . .
O1 Dy2 Cl1 146.73(14) . .
O9 Dy2 Cl1 74.69(12) . .
O3 Dy2 Cl1 107.83(15) . .
O7 Dy2 Cl1 76.97(14) . .
O6 Dy2 Cl1 133.90(14) . .
O4 Dy2 Cl1 69.26(15) . .
O2 Dy2 Cl1 131.59(13) . .
O5 Dy2 Dy1 161.32(15) . .
O1 Dy2 Dy1 41.28(11) . .
O9 Dy2 Dy1 41.53(10) . .
O3 Dy2 Dy1 40.10(12) . .
O7 Dy2 Dy1 93.12(9) . .
O6 Dy2 Dy1 97.17(9) . .
O4 Dy2 Dy1 98.39(10) . .
O2 Dy2 Dy1 103.35(9) . .
Cl1 Dy2 Dy1 112.18(7) . .
O5 Dy2 Dy1 136.52(16) . 3_645
O1 Dy2 Dy1 68.61(13) . 3_645
O9 Dy2 Dy1 33.87(13) . 3_645
O3 Dy2 Dy1 97.63(12) . 3_645
O7 Dy2 Dy1 35.05(9) . 3_645
O6 Dy2 Dy1 145.59(12) . 3_645
O4 Dy2 Dy1 132.87(13) . 3_645
O2 Dy2 Dy1 90.13(13) . 3_645
Cl1 Dy2 Dy1 80.47(7) . 3_645
Dy1 Dy2 Dy1 60.398(11) . 3_645
C1 O1 Dy1 132.5(4) . .
C1 O1 Dy2 129.2(4) . .
Dy1 O1 Dy2 97.32(19) . .
C2 O2 C22 115.3(6) . .
C2 O2 Dy2 116.6(4) . .
C22 O2 Dy2 128.1(5) . .
C20 O3 Dy1 131.1(4) . .
C20 O3 Dy2 128.7(4) . .
Dy1 O3 Dy2 97.9(2) . .
C19 O4 C21 114.8(7) . .
C19 O4 Dy2 119.0(4) . .
C21 O4 Dy2 126.1(5) . .
C23 O5 Dy2 127.0(4) . .
C24 O6 C44 116.3(6) . .
C24 O6 Dy2 116.5(5) . .
C44 O6 Dy2 126.0(5) . .
C42 O7 Dy1 113.0(4) . 3_645
C42 O7 Dy2 133.9(4) . .
Dy1 O7 Dy2 107.71(17) 3_645 .
C41 O8 C43 118.0(6) . .
C41 O8 Dy1 110.0(4) . 3_645
C43 O8 Dy1 130.8(4) . 3_645
Dy1 O9 Dy1 106.12(18) 3_645 .
Dy1 O9 Dy2 111.42(19) 3_645 .
Dy1 O9 Dy2 96.52(17) . .
Dy1 O9 H91 115.4 3_645 .
Dy1 O9 H91 74.8 . .
Dy2 O9 H91 133.0 . .
C7 N1 C8 121.6(6) . .
C7 N1 Dy1 130.8(5) . .
C8 N1 Dy1 107.4(5) . .
C14 N2 C13 117.4(7) . .
C14 N2 Dy1 126.6(5) . .
C13 N2 Dy1 115.5(6) . .
C29 N3 C30 126.6(6) . .
C29 N3 H311 124.2 . .
C30 N3 H311 104.9 . .
C36 N4 C35 118.1(8) . .
O1 C1 C6 124.6(6) . .
O1 C1 C2 116.7(6) . .
C6 C1 C2 118.6(7) . .
O2 C2 C3 124.0(6) . .
O2 C2 C1 114.8(7) . .
C3 C2 C1 121.1(7) . .
C4 C3 C2 118.3(8) . .
C4 C3 H3 120.8 . .
C2 C3 H3 120.8 . .
C5 C4 C3 121.0(10) . .
C5 C4 H4 119.5 . .
C3 C4 H4 119.5 . .
C4 C5 C6 121.7(8) . .
C4 C5 H5 119.2 . .
C6 C5 H5 119.2 . .
C5 C6 C1 119.1(7) . .
C5 C6 C7 117.1(7) . .
C1 C6 C7 123.1(8) . .
N1 C7 C6 127.2(7) . .
N1 C7 H7 116.4 . .
C6 C7 H7 116.4 . .
C13 C8 N1 110.6(6) . .
C13 C8 C9 112.6(9) . .
N1 C8 C9 119.8(8) . .
C13 C8 H8 104.0 . .
N1 C8 H8 104.0 . .
C9 C8 H8 104.0 . .
C10 C9 C8 112.9(9) . .
C10 C9 H9A 109.0 . .
C8 C9 H9A 109.0 . .
C10 C9 H9B 109.0 . .
C8 C9 H9B 109.0 . .
H9A C9 H9B 107.8 . .
C11 C10 C9 112.9(8) . .
C11 C10 H10A 109.0 . .
C9 C10 H10A 109.0 . .
C11 C10 H10B 109.0 . .
C9 C10 H10B 109.0 . .
H10A C10 H10B 107.8 . .
C10 C11 C12 115.6(9) . .
C10 C11 H11A 108.4 . .
C12 C11 H11A 108.4 . .
C10 C11 H11B 108.4 . .
C12 C11 H11B 108.4 . .
H11A C11 H11B 107.4 . .
C13 C12 C11 110.9(9) . .
C13 C12 H12A 109.5 . .
C11 C12 H12A 109.5 . .
C13 C12 H12B 109.5 . .
C11 C12 H12B 109.5 . .
H12A C12 H12B 108.0 . .
C8 C13 N2 111.0(7) . .
C8 C13 C12 114.4(7) . .
N2 C13 C12 114.6(8) . .
C8 C13 H13 105.3 . .
N2 C13 H13 105.3 . .
C12 C13 H13 105.3 . .
N2 C14 C15 127.6(8) . .
N2 C14 H14 116.2 . .
C15 C14 H14 116.2 . .
C20 C15 C16 116.8(7) . .
C20 C15 C14 123.9(9) . .
C16 C15 C14 119.1(8) . .
C17 C16 C15 122.8(9) . .
C17 C16 H16 118.6 . .
C15 C16 H16 118.6 . .
C16 C17 C18 121.5(10) . .
C16 C17 H17 119.2 . .
C18 C17 H17 119.2 . .
C17 C18 C19 117.0(8) . .
C17 C18 H18 121.5 . .
C19 C18 H18 121.5 . .
O4 C19 C18 125.1(7) . .
O4 C19 C20 112.6(8) . .
C18 C19 C20 122.2(8) . .
O3 C20 C15 122.7(7) . .
O3 C20 C19 118.0(7) . .
C15 C20 C19 119.2(8) . .
O4 C21 H21A 109.5 . .
O4 C21 H21B 109.5 . .
H21A C21 H21B 109.5 . .
O4 C21 H21C 109.5 . .
H21A C21 H21C 109.5 . .
H21B C21 H21C 109.5 . .
O2 C22 H22A 109.5 . .
O2 C22 H22B 109.5 . .
H22A C22 H22B 109.5 . .
O2 C22 H22C 109.5 . .
H22A C22 H22C 109.5 . .
H22B C22 H22C 109.5 . .
O5 C23 C28 122.6(7) . .
O5 C23 C24 118.8(6) . .
C28 C23 C24 118.6(7) . .
O6 C24 C25 127.0(7) . .
O6 C24 C23 113.2(7) . .
C25 C24 C23 119.8(7) . .
C24 C25 C26 121.7(8) . .
C24 C25 H25 119.1 . .
C26 C25 H25 119.1 . .
C25 C26 C27 119.8(9) . .
C25 C26 H26 120.1 . .
C27 C26 H26 120.1 . .
C26 C27 C28 120.1(8) . .
C26 C27 H27 120.0 . .
C28 C27 H27 120.0 . .
C23 C28 C27 120.0(8) . .
C23 C28 C29 120.9(8) . .
C27 C28 C29 118.9(7) . .
N3 C29 C28 123.5(7) . .
N3 C29 H29 118.3 . .
C28 C29 H29 118.3 . .
N3 C30 C31 109.1(8) . .
N3 C30 C35 109.1(6) . .
C31 C30 C35 112.1(7) . .
N3 C30 H30 108.8 . .
C31 C30 H30 108.8 . .
C35 C30 H30 108.8 . .
C32 C31 C30 110.4(9) . .
C32 C31 H31A 109.6 . .
C30 C31 H31A 109.6 . .
C32 C31 H31B 109.6 . .
C30 C31 H31B 109.6 . .
H31A C31 H31B 108.1 . .
C31 C32 C33 110.1(7) . .
C31 C32 H32A 109.6 . .
C33 C32 H32A 109.6 . .
C31 C32 H32B 109.6 . .
C33 C32 H32B 109.6 . .
H32A C32 H32B 108.1 . .
C34 C33 C32 111.6(9) . .
C34 C33 H33A 109.3 . .
C32 C33 H33A 109.3 . .
C34 C33 H33B 109.3 . .
C32 C33 H33B 109.3 . .
H33A C33 H33B 108.0 . .
C33 C34 C35 111.4(9) . .
C33 C34 H34A 109.4 . .
C35 C34 H34A 109.4 . .
C33 C34 H34B 109.4 . .
C35 C34 H34B 109.4 . .
H34A C34 H34B 108.0 . .
N4 C35 C34 110.8(8) . .
N4 C35 C30 109.0(7) . .
C34 C35 C30 109.9(6) . .
N4 C35 H35 109.0 . .
C34 C35 H35 109.0 . .
C30 C35 H35 109.0 . .
N4 C36 C37 123.7(8) . .
N4 C36 H36 118.1 . .
C37 C36 H36 118.1 . .
C38 C37 C42 118.2(7) . .
C38 C37 C36 120.6(6) . .
C42 C37 C36 121.1(7) . .
C39 C38 C37 120.9(7) . .
C39 C38 H38 119.5 . .
C37 C38 H38 119.5 . .
C38 C39 C40 121.7(9) . .
C38 C39 H39 119.1 . .
C40 C39 H39 119.1 . .
C41 C40 C39 118.9(9) . .
C41 C40 H40 120.6 . .
C39 C40 H40 120.6 . .
C40 C41 O8 124.9(7) . .
C40 C41 C42 121.1(6) . .
O8 C41 C42 114.0(7) . .
O7 C42 C41 118.2(6) . .
O7 C42 C37 122.7(7) . .
C41 C42 C37 119.2(8) . .
O8 C43 H43A 109.5 . .
O8 C43 H43B 109.5 . .
H43A C43 H43B 109.5 . .
O8 C43 H43C 109.5 . .
H43A C43 H43C 109.5 . .
H43B C43 H43C 109.5 . .
O6 C44 H44A 109.5 . .
O6 C44 H44B 109.5 . .
H44A C44 H44B 109.5 . .
O6 C44 H44C 109.5 . .
H44A C44 H44C 109.5 . .
H44B C44 H44C 109.5 . .
C45 O10 H10 109.5 . .
C46 C45 O10 114(2) . .
C46 C45 H45A 108.8 . .
O10 C45 H45A 108.8 . .
C46 C45 H45B 108.8 . .
O10 C45 H45B 108.8 . .
H45A C45 H45B 107.7 . .
C45 C46 H46A 109.5 . .
C45 C46 H46B 109.5 . .
H46A C46 H46B 109.5 . .
C45 C46 H46C 109.5 . .
H46A C46 H46C 109.5 . .
H46B C46 H46C 109.5 . .
C48 O11 H99 128.5 . .
C48 C47 H47A 109.5 . .
C48 C47 H47B 109.5 . .
H47A C47 H47B 109.5 . .
C48 C47 H47C 109.5 . .
H47A C47 H47C 109.5 . .
H47B C47 H47C 109.5 . .
C47 C48 O11 130(3) . .
C47 C48 H48A 104.9 . .
O11 C48 H48A 104.9 . .
C47 C48 H48B 104.9 . .
O11 C48 H48B 104.9 . .
H48A C48 H48B 105.8 . .

loop_
_geom_bond_atom_site_label_1
_geom_bond_atom_site_label_2
_geom_bond_distance
_geom_bond_site_symmetry_2
Dy1 O3 2.294(5) .
Dy1 O9 2.323(6) 3_645
Dy1 O7 2.340(4) 3_645
Dy1 O1 2.347(4) .
Dy1 O9 2.355(4) .
Dy1 N1 2.421(6) .
Dy1 N2 2.479(7) .
Dy1 O8 2.508(5) 3_645
Dy1 Dy2 3.5285(4) .
Dy1 Dy1 3.7393(7) 3_645
Dy1 Dy2 3.8809(5) 3_645
Dy1 H91 2.2849 .
Dy2 O5 2.271(4) .
Dy2 O1 2.352(4) .
Dy2 O9 2.374(4) .
Dy2 O3 2.385(5) .
Dy2 O7 2.465(6) .
Dy2 O6 2.596(6) .
Dy2 O4 2.652(6) .
Dy2 O2 2.660(5) .
Dy2 Cl1 2.682(4) .
Dy2 Dy1 3.8809(5) 3_645
O1 C1 1.330(9) .
O2 C2 1.381(9) .
O2 C22 1.422(8) .
O3 C20 1.314(10) .
O4 C19 1.379(9) .
O4 C21 1.455(9) .
O5 C23 1.329(10) .
O6 C24 1.364(8) .
O6 C44 1.442(9) .
O7 C42 1.375(10) .
O7 Dy1 2.340(4) 3_645
O8 C41 1.395(8) .
O8 C43 1.437(9) .
O8 Dy1 2.508(5) 3_645
O9 Dy1 2.323(6) 3_645
O9 H91 0.8495 .
N1 C7 1.246(11) .
N1 C8 1.477(10) .
N2 C14 1.261(12) .
N2 C13 1.478(10) .
N3 C29 1.269(11) .
N3 C30 1.490(10) .
N3 H311 0.9041 .
N4 C36 1.266(8) .
N4 C35 1.448(11) .
C1 C6 1.402(9) .
C1 C2 1.433(9) .
C2 C3 1.400(13) .
C3 C4 1.395(12) .
C3 H3 0.9300 .
C4 C5 1.376(12) .
C4 H4 0.9300 .
C5 C6 1.397(13) .
C5 H5 0.9300 .
C6 C7 1.446(10) .
C7 H7 0.9300 .
C8 C13 1.445(14) .
C8 C9 1.503(11) .
C8 H8 0.9800 .
C9 C10 1.495(13) .
C9 H9A 0.9700 .
C9 H9B 0.9700 .
C10 C11 1.460(17) .
C10 H10A 0.9700 .
C10 H10B 0.9700 .
C11 C12 1.518(13) .
C11 H11A 0.9700 .
C11 H11B 0.9700 .
C12 C13 1.504(11) .
C12 H12A 0.9700 .
C12 H12B 0.9700 .
C13 H13 0.9800 .
C14 C15 1.444(11) .
C14 H14 0.9300 .
C15 C20 1.408(11) .
C15 C16 1.418(14) .
C16 C17 1.357(12) .
C16 H16 0.9300 .
C17 C18 1.392(13) .
C17 H17 0.9300 .
C18 C19 1.403(14) .
C18 H18 0.9300 .
C19 C20 1.416(10) .
C21 H21A 0.9600 .
C21 H21B 0.9600 .
C21 H21C 0.9600 .
C22 H22A 0.9600 .
C22 H22B 0.9600 .
C22 H22C 0.9600 .
C23 C28 1.402(9) .
C23 C24 1.422(11) .
C24 C25 1.367(12) .
C25 C26 1.380(11) .
C25 H25 0.9300 .
C26 C27 1.382(13) .
C26 H26 0.9300 .
C27 C28 1.405(13) .
C27 H27 0.9300 .
C28 C29 1.426(11) .
C29 H29 0.9300 .
C30 C31 1.532(13) .
C30 C35 1.536(12) .
C30 H30 0.9800 .
C31 C32 1.520(13) .
C31 H31A 0.9700 .
C31 H31B 0.9700 .
C32 C33 1.529(15) .
C32 H32A 0.9700 .
C32 H32B 0.9700 .
C33 C34 1.521(14) .
C33 H33A 0.9700 .
C33 H33B 0.9700 .
C34 C35 1.527(12) .
C34 H34A 0.9700 .
C34 H34B 0.9700 .
C35 H35 0.9800 .
C36 C37 1.454(11) .
C36 H36 0.9300 .
C37 C38 1.396(12) .
C37 C42 1.412(9) .
C38 C39 1.352(13) .
C38 H38 0.9300 .
C39 C40 1.379(10) .
C39 H39 0.9300 .
C40 C41 1.370(12) .
C40 H40 0.9300 .
C41 C42 1.400(11) .
C43 H43A 0.9600 .
C43 H43B 0.9600 .
C43 H43C 0.9600 .
C44 H44A 0.9600 .
C44 H44B 0.9600 .
C44 H44C 0.9600 .
O10 C45 1.305(17) .
O10 H10 0.8200 .
C45 C46 1.11(3) .
C45 H45A 0.9700 .
C45 H45B 0.9700 .
C46 H46A 0.9600 .
C46 H46B 0.9600 .
C46 H46C 0.9600 .
O13 O13 1.24(7) 3_545
O11 C48 1.245(17) .
O11 H99 0.9720 .
C47 C48 1.119(19) .
C47 H47A 0.9600 .
C47 H47B 0.9600 .
C47 H47C 0.9600 .
C48 H48A 0.9700 .
C48 H48B 0.9700 .
